data_4303744
loop_
_publ_author_name
'Jared Nieboer'
'William Hillary'
'Xin Yu'
'H\'el\`ene P. A. Mercier'
'Michael Gerken'

_publ_section_title
;
Syntheses, Characterization, and Computational Study of WSF4 and WSF4.CH3CN
;
_journal_name_full 'Inorganic Chemistry'
_journal_page_first 11251
_journal_page_last 11258
_journal_paper_doi 10.1021/ic901752w
_journal_volume 48
_journal_year 2009
_chemical_formula_sum 'C2 H3 F4 N S W'
_chemical_formula_weight 332.96
_chemical_name_systematic
; 
 ? 
;
_space_group_IT_number 62
_symmetry_cell_setting orthorhombic
_symmetry_space_group_name_Hall '-P 2ac 2n'
_symmetry_space_group_name_H-M 'P n m a'
_atom_sites_solution_hydrogens geom
_atom_sites_solution_primary direct
_atom_sites_solution_secondary difmap
_audit_creation_method SHELXL-97
_cell_angle_alpha 90.00
_cell_angle_beta 90.00
_cell_angle_gamma 90.00
_cell_formula_units_Z 4
_cell_length_a 10.995(3)
_cell_length_b 7.874(2)
_cell_length_c 8.046(2)
_cell_measurement_temperature 153(2)
_cell_volume 696.6(3)
_computing_structure_refinement 'SHELXL-97 (Sheldrick, 2008)'
_computing_structure_solution 'SHELXS-97 (Sheldrick, 2008)'
_diffrn_ambient_temperature 153(2)
_diffrn_measured_fraction_theta_full 0.957
_diffrn_measured_fraction_theta_max 0.957
_diffrn_radiation_monochromator graphite
_diffrn_radiation_source 'fine-focus sealed tube'
_diffrn_radiation_type MoK\a
_diffrn_radiation_wavelength 0.71073
_diffrn_reflns_av_R_equivalents 0.0275
_diffrn_reflns_av_sigmaI/netI 0.0141
_diffrn_reflns_limit_h_max 14
_diffrn_reflns_limit_h_min -14
_diffrn_reflns_limit_k_max 10
_diffrn_reflns_limit_k_min -10
_diffrn_reflns_limit_l_max 10
_diffrn_reflns_limit_l_min -10
_diffrn_reflns_number 7627
_diffrn_reflns_theta_full 28.78
_diffrn_reflns_theta_max 28.78
_diffrn_reflns_theta_min 3.14
_exptl_absorpt_coefficient_mu 16.873
_exptl_absorpt_correction_T_max 0.4112
_exptl_absorpt_correction_T_min 0.1925
_exptl_absorpt_correction_type multi-scan
_exptl_crystal_colour colourless
_exptl_crystal_density_diffrn 3.175
_exptl_crystal_density_method 'not measured'
_exptl_crystal_F_000 592
_exptl_crystal_size_max 0.55
_exptl_crystal_size_mid 0.33
_exptl_crystal_size_min 0.24
_refine_diff_density_max 0.944
_refine_diff_density_min -0.723
_refine_diff_density_rms 0.098
_refine_ls_extinction_coef 0.00319(17)
_refine_ls_extinction_expression Fc^*^=kFc[1+0.001xFc^2^\l^3^/sin(2\q)]^-1/4^
_refine_ls_extinction_method SHELXL
_refine_ls_goodness_of_fit_ref 1.147
_refine_ls_hydrogen_treatment constr
_refine_ls_matrix_type full
_refine_ls_number_parameters 51
_refine_ls_number_reflns 930
_refine_ls_number_restraints 0
_refine_ls_restrained_S_all 1.147
_refine_ls_R_factor_all 0.0127
_refine_ls_R_factor_gt 0.0123
_refine_ls_shift/su_max 0.001
_refine_ls_shift/su_mean 0.000
_refine_ls_structure_factor_coef Fsqd
_refine_ls_weighting_details 'calc w=1/[\s^2^(Fo^2^)+(0.0115P)^2^+0.8001P] where P=(Fo^2^+2Fc^2^)/3'
_refine_ls_weighting_scheme calc
_refine_ls_wR_factor_gt 0.0301
_refine_ls_wR_factor_ref 0.0303
_reflns_number_gt 912
_reflns_number_total 930
_reflns_threshold_expression >2sigma(I)
_cod_data_source_file ic901752w_si_002_2.cif
_cod_data_source_block mg08001_0ma
_cod_depositor_comments
;
The following automatic conversions were performed:

'_refine_ls_hydrogen_treatment' value 'contr' was replaced with the
value 'constr' as specified in the replacement file
'src/cod-tools/trunk/data/replacement-values/replacement_values.lst'.

Automatic conversion script
Id: cif_fix_values 5376 2017-05-30 11:51:03Z andrius 
;
_cod_original_cell_volume 696.5(3)
_cod_database_code 4303744

loop_
_symmetry_equiv_pos_as_xyz
'x, y, z'
'x+1/2, -y+1/2, -z+1/2'
'-x, y+1/2, -z'
'-x+1/2, -y, z+1/2'
'-x, -y, -z'
'-x-1/2, y-1/2, z-1/2'
'x, -y-1/2, z'
'x-1/2, y, -z-1/2'

loop_
_atom_site_label
_atom_site_type_symbol
_atom_site_fract_x
_atom_site_fract_y
_atom_site_fract_z
_atom_site_U_iso_or_equiv
_atom_site_adp_type
_atom_site_occupancy
_atom_site_symmetry_multiplicity
_atom_site_calc_flag
_atom_site_refinement_flags
_atom_site_disorder_assembly
_atom_site_disorder_group
W1 W 0.265012(12) 0.2500 0.301909(16) 0.02174(7) Uani 1 2 d S . .
S1 S 0.17994(10) 0.2500 0.06879(12) 0.0385(2) Uani 1 2 d S . .
F1 F 0.38380(18) 0.4143(3) 0.2690(2) 0.0506(5) Uani 1 1 d . . .
F2 F 0.17284(16) 0.4138(2) 0.4100(2) 0.0416(4) Uani 1 1 d . . .
C1 C 0.4122(3) 0.2500 0.6870(4) 0.0266(7) Uani 1 2 d S . .
N1 N 0.3588(3) 0.2500 0.5669(4) 0.0351(7) Uani 1 2 d S . .
C2 C 0.4827(3) 0.2500 0.8397(4) 0.0280(7) Uani 1 2 d S . .
H2A H 0.4951 0.1328 0.8771 0.042 Uiso 0.50 1 calc PR . .
H2B H 0.4389 0.3136 0.9256 0.042 Uiso 0.50 1 calc PR . .
H2C H 0.5618 0.3036 0.8195 0.042 Uiso 0.50 1 calc PR . .

loop_
_atom_site_aniso_label
_atom_site_aniso_U_11
_atom_site_aniso_U_22
_atom_site_aniso_U_33
_atom_site_aniso_U_23
_atom_site_aniso_U_13
_atom_site_aniso_U_12
W1 0.02071(9) 0.02179(9) 0.02272(9) 0.000 0.00159(4) 0.000
S1 0.0379(6) 0.0481(6) 0.0296(5) 0.000 -0.0072(4) 0.000
F1 0.0450(10) 0.0615(12) 0.0453(9) 0.0138(9) -0.0026(8) -0.0279(9)
F2 0.0462(10) 0.0369(8) 0.0417(9) -0.0085(7) -0.0007(7) 0.0143(7)
C1 0.0263(18) 0.0250(17) 0.0285(17) 0.000 0.0027(13) 0.000
N1 0.0346(17) 0.0394(17) 0.0311(16) 0.000 -0.0039(13) 0.000
C2 0.0268(18) 0.0289(17) 0.0283(17) 0.000 -0.0039(14) 0.000

loop_
_atom_type_symbol
_atom_type_description
_atom_type_scat_dispersion_real
_atom_type_scat_dispersion_imag
_atom_type_scat_source
C C 0.0033 0.0016 'International Tables Vol C Tables 4.2.6.8 and 6.1.1.4'
H H 0.0000 0.0000 'International Tables Vol C Tables 4.2.6.8 and 6.1.1.4'
N N 0.0061 0.0033 'International Tables Vol C Tables 4.2.6.8 and 6.1.1.4'
F F 0.0171 0.0103 'International Tables Vol C Tables 4.2.6.8 and 6.1.1.4'
S S 0.1246 0.1234 'International Tables Vol C Tables 4.2.6.8 and 6.1.1.4'
W W -0.8490 6.8722 'International Tables Vol C Tables 4.2.6.8 and 6.1.1.4'

loop_
_geom_angle_atom_site_label_1
_geom_angle_atom_site_label_2
_geom_angle_atom_site_label_3
_geom_angle
_geom_angle_site_symmetry_1
_geom_angle_site_symmetry_3
_geom_angle_publ_flag
F2 W1 F2 87.99(11) . 7_565 ?
F2 W1 F1 159.14(8) . 7_565 ?
F2 W1 F1 88.10(9) 7_565 7_565 ?
F2 W1 F1 88.10(9) . . ?
F2 W1 F1 159.14(8) 7_565 . ?
F1 W1 F1 88.30(14) 7_565 . ?
F2 W1 S1 100.12(6) . . ?
F2 W1 S1 100.12(6) 7_565 . ?
F1 W1 S1 100.74(6) 7_565 . ?
F1 W1 S1 100.74(6) . . ?
F2 W1 N1 79.39(8) . . ?
F2 W1 N1 79.39(8) 7_565 . ?
F1 W1 N1 79.74(8) 7_565 . ?
F1 W1 N1 79.74(8) . . ?
S1 W1 N1 179.32(9) . . ?
N1 C1 C2 179.0(4) . . ?
C1 N1 W1 174.6(3) . . ?
C1 C2 H2A 109.5 . . ?
C1 C2 H2B 109.5 . . ?
H2A C2 H2B 109.5 . . ?
C1 C2 H2C 109.5 . . ?
H2A C2 H2C 109.5 . . ?
H2B C2 H2C 109.5 . . ?

loop_
_geom_bond_atom_site_label_1
_geom_bond_atom_site_label_2
_geom_bond_distance
_geom_bond_site_symmetry_2
_geom_bond_publ_flag
W1 F2 1.8564(15) . ?
W1 F2 1.8564(15) 7_565 ?
W1 F1 1.8572(17) 7_565 ?
W1 F1 1.8572(17) . ?
W1 S1 2.0959(11) . ?
W1 N1 2.369(3) . ?
C1 N1 1.130(5) . ?
C1 C2 1.453(5) . ?
C2 H2A 0.9800 . ?
C2 H2B 0.9800 . ?
C2 H2C 0.9800 . ?
